data_2020744
loop_
_publ_author_name
'Sirohiwal, Abhishek'
'Hathwar, Venkatesha R.'
'Dey, Dhananjay'
'Regunathan, Roshni'
'Chopra, Deepak'

_publ_section_title
;
 Characterization of fluorine-centred `F...O' \s-hole interactions in the
 solid state
;
_journal_coeditor_code AO5019
_journal_issue 2
_journal_name_full 'Acta Crystallographica Section B Structural Science, Crystal Engineering and Materials'
_journal_paper_doi 10.1107/S2052520616017492
_journal_volume 73
_journal_year 2017
_chemical_formula_sum 'C12 H9 F N2 O'
_chemical_formula_weight 216.21
_space_group_crystal_system monoclinic
_space_group_IT_number 14
_space_group_name_Hall '-P 2yn'
_space_group_name_H-M_alt 'P 1 21/n 1'
_symmetry_space_group_name_Hall '-P 2yn'
_symmetry_space_group_name_H-M 'P 1 21/n 1'
_atom_sites_solution_hydrogens geom
_audit_creation_method SHELXL-2014/7
_cell_angle_alpha 90
_cell_angle_beta 114.134(4)
_cell_angle_gamma 90
_cell_formula_units_Z 4
_cell_length_a 9.7681(7)
_cell_length_b 10.5358(7)
_cell_length_c 10.5740(8)
_cell_measurement_reflns_used 1894
_cell_measurement_temperature 100(2)
_cell_measurement_theta_max 26.95
_cell_measurement_theta_min 2.39
_cell_volume 993.10(13)
_computing_structure_refinement 'SHELXL-2014/7 (Sheldrick, 2014)'
_diffrn_ambient_temperature 100(2)
_diffrn_measured_fraction_theta_full 0.997
_diffrn_measured_fraction_theta_max 0.997
_diffrn_measurement_device_type 'Bruker APEX-II CCD'
_diffrn_measurement_method '\f and \w scans'
_diffrn_radiation_type MoK\a
_diffrn_radiation_wavelength 0.71073
_diffrn_reflns_av_R_equivalents 0.0581
_diffrn_reflns_limit_h_max 12
_diffrn_reflns_limit_h_min -11
_diffrn_reflns_limit_k_max 13
_diffrn_reflns_limit_k_min -13
_diffrn_reflns_limit_l_max 9
_diffrn_reflns_limit_l_min -13
_diffrn_reflns_number 6854
_diffrn_reflns_theta_full 25.242
_diffrn_reflns_theta_max 27.097
_diffrn_reflns_theta_min 2.394
_exptl_absorpt_coefficient_mu 0.107
_exptl_absorpt_correction_T_max 0.7456
_exptl_absorpt_correction_T_min 0.6091
_exptl_absorpt_correction_type multi-scan
_exptl_absorpt_process_details SADABS
_exptl_crystal_colour yellow
_exptl_crystal_density_diffrn 1.446
_exptl_crystal_description plate
_exptl_crystal_F_000 448
_exptl_crystal_size_max 0.200
_exptl_crystal_size_mid 0.100
_exptl_crystal_size_min 0.030
_refine_diff_density_max 0.416
_refine_diff_density_min -0.261
_refine_ls_extinction_method none
_refine_ls_goodness_of_fit_ref 1.112
_refine_ls_hydrogen_treatment constr
_refine_ls_matrix_type full
_refine_ls_number_parameters 146
_refine_ls_number_reflns 2194
_refine_ls_number_restraints 0
_refine_ls_restrained_S_all 1.112
_refine_ls_R_factor_all 0.0869
_refine_ls_R_factor_gt 0.0564
_refine_ls_shift/su_max 0.000
_refine_ls_shift/su_mean 0.000
_refine_ls_structure_factor_coef Fsqd
_refine_ls_weighting_details 'w=1/[\s^2^(Fo^2^)+(0.0489P)^2^+0.2170P] where P=(Fo^2^+2Fc^2^)/3'
_refine_ls_weighting_scheme calc
_refine_ls_wR_factor_gt 0.1436
_refine_ls_wR_factor_ref 0.1609
_reflns_number_gt 1385
_reflns_number_total 2194
_reflns_threshold_expression 'I > 2\s(I)'
_cod_data_source_file ao5019sup1.cif
_cod_data_source_block I
_cod_database_code 2020744
_shelx_space_group_comment
;
The symmetry employed for this shelxl refinement is uniquely defined
by the following loop, which should always be used as a source of
symmetry information in preference to the above space-group names.
They are only intended as comments.
;
_shelx_estimated_absorpt_t_min 0.979
_shelx_estimated_absorpt_t_max 0.997

loop_
_space_group_symop_operation_xyz
'x, y, z'
'-x+1/2, y+1/2, -z+1/2'
'-x, -y, -z'
'x-1/2, -y-1/2, z-1/2'

loop_
_atom_site_type_symbol
_atom_site_label
_atom_site_fract_x
_atom_site_fract_y
_atom_site_fract_z
_atom_site_U_iso_or_equiv
_atom_site_adp_type
_atom_site_calc_flag
_atom_site_occupancy
O O1 0.97315(17) 0.21736(14) 0.40883(15) 0.0294(4) Uani d 1
H H1 0.9587 0.1883 0.3304 0.044 Uiso calc 1
F F1 0.19694(14) 1.04951(13) 0.44854(14) 0.0348(4) Uani d 1
N N1 0.5729(2) 0.65103(17) 0.46831(19) 0.0266(5) Uani d 1
N N2 0.5703(2) 0.60640(18) 0.35838(19) 0.0297(5) Uani d 1
C C4 0.2860(2) 0.95074(19) 0.4487(2) 0.0207(5) Uani d 1
C C5 0.2679(2) 0.8957(2) 0.3242(2) 0.0217(5) Uani d 1
H H5 0.1927 0.9258 0.2397 0.026 Uiso calc 1
C C6 0.3599(2) 0.7970(2) 0.3240(2) 0.0230(5) Uani d 1
H H6 0.3495 0.7588 0.2392 0.028 Uiso calc 1
C C1 0.4696(2) 0.7530(2) 0.4505(2) 0.0229(5) Uani d 1
C C7 0.6750(2) 0.5049(2) 0.3782(2) 0.0246(5) Uani d 1
C C8 0.7878(3) 0.4709(2) 0.5063(2) 0.0299(6) Uani d 1
H H8 0.7968 0.5147 0.5878 0.036 Uiso calc 1
C C9 0.8857(2) 0.3738(2) 0.5146(2) 0.0287(6) Uani d 1
H H9 0.9615 0.3501 0.6018 0.034 Uiso calc 1
C C10 0.8731(2) 0.3107(2) 0.3946(2) 0.0230(5) Uani d 1
C C3 0.3918(2) 0.9082(2) 0.5743(2) 0.0247(5) Uani d 1
H H3 0.4013 0.9464 0.6589 0.030 Uiso calc 1
C C2 0.4825(2) 0.8092(2) 0.5734(2) 0.0248(5) Uani d 1
H H2 0.5558 0.7786 0.6587 0.030 Uiso calc 1
C C12 0.6636(3) 0.4416(2) 0.2595(2) 0.0273(5) Uani d 1
H H12 0.5881 0.4653 0.1722 0.033 Uiso calc 1
C C11 0.7613(2) 0.3442(2) 0.2674(2) 0.0259(5) Uani d 1
H H11 0.7520 0.3002 0.1859 0.031 Uiso calc 1

loop_
_atom_site_aniso_label
_atom_site_aniso_U_11
_atom_site_aniso_U_22
_atom_site_aniso_U_33
_atom_site_aniso_U_12
_atom_site_aniso_U_13
_atom_site_aniso_U_23
O1 0.0341(9) 0.0270(9) 0.0210(8) 0.0159(7) 0.0051(7) -0.0044(7)
F1 0.0325(7) 0.0335(8) 0.0347(8) 0.0111(6) 0.0100(6) -0.0055(6)
N1 0.0289(10) 0.0258(11) 0.0266(10) -0.0043(8) 0.0129(8) -0.0034(8)
N2 0.0352(11) 0.0302(11) 0.0243(10) 0.0039(9) 0.0127(8) 0.0018(8)
C4 0.0175(10) 0.0174(11) 0.0278(11) 0.0024(9) 0.0098(9) -0.0011(9)
C5 0.0213(10) 0.0218(12) 0.0204(10) 0.0004(9) 0.0068(8) 0.0013(9)
C6 0.0244(11) 0.0219(12) 0.0251(11) -0.0028(9) 0.0126(9) -0.0050(9)
C1 0.0198(10) 0.0165(11) 0.0321(12) 0.0015(9) 0.0102(9) 0.0017(9)
C7 0.0258(11) 0.0180(11) 0.0334(12) 0.0025(10) 0.0155(10) 0.0041(9)
C8 0.0348(13) 0.0288(13) 0.0311(12) -0.0012(11) 0.0184(10) -0.0078(10)
C9 0.0282(12) 0.0320(13) 0.0224(11) 0.0028(10) 0.0068(9) -0.0037(10)
C10 0.0256(11) 0.0175(11) 0.0269(11) 0.0034(9) 0.0116(9) 0.0011(9)
C3 0.0236(11) 0.0286(13) 0.0209(11) 0.0004(10) 0.0080(9) -0.0019(9)
C2 0.0224(11) 0.0252(12) 0.0233(11) 0.0036(9) 0.0059(9) 0.0047(9)
C12 0.0301(12) 0.0279(13) 0.0240(11) 0.0063(10) 0.0112(9) 0.0055(9)
C11 0.0286(12) 0.0255(12) 0.0228(11) 0.0042(10) 0.0097(9) 0.0002(9)

loop_
_atom_type_symbol
_atom_type_description
_atom_type_scat_dispersion_real
_atom_type_scat_dispersion_imag
_atom_type_scat_source
C C 0.0033 0.0016 'International Tables Vol C Tables 4.2.6.8 and 6.1.1.4'
H H 0.0000 0.0000 'International Tables Vol C Tables 4.2.6.8 and 6.1.1.4'
N N 0.0061 0.0033 'International Tables Vol C Tables 4.2.6.8 and 6.1.1.4'
O O 0.0106 0.0060 'International Tables Vol C Tables 4.2.6.8 and 6.1.1.4'
F F 0.0171 0.0103 'International Tables Vol C Tables 4.2.6.8 and 6.1.1.4'

loop_
_geom_angle_atom_site_label_1
_geom_angle_atom_site_label_2
_geom_angle_atom_site_label_3
_geom_angle
C10 O1 H1 109.5
N2 N1 C1 114.60(19)
N1 N2 C7 113.85(18)
F1 C4 C5 119.25(18)
F1 C4 C3 118.48(19)
C5 C4 C3 122.26(19)
C6 C5 C4 119.31(19)
C6 C5 H5 120.3
C4 C5 H5 120.3
C5 C6 C1 119.5(2)
C5 C6 H6 120.3
C1 C6 H6 120.3
C2 C1 C6 119.5(2)
C2 C1 N1 114.09(18)
C6 C1 N1 126.42(19)
C12 C7 C8 119.6(2)
C12 C7 N2 116.01(19)
C8 C7 N2 124.4(2)
C9 C8 C7 120.2(2)
C9 C8 H8 119.9
C7 C8 H8 119.9
C8 C9 C10 119.7(2)
C8 C9 H9 120.2
C10 C9 H9 120.2
O1 C10 C11 122.7(2)
O1 C10 C9 117.09(19)
C11 C10 C9 120.2(2)
C2 C3 C4 118.1(2)
C2 C3 H3 121.0
C4 C3 H3 121.0
C3 C2 C1 121.4(2)
C3 C2 H2 119.3
C1 C2 H2 119.3
C11 C12 C7 120.4(2)
C11 C12 H12 119.8
C7 C12 H12 119.8
C12 C11 C10 119.9(2)
C12 C11 H11 120.1
C10 C11 H11 120.1

loop_
_geom_bond_atom_site_label_1
_geom_bond_atom_site_label_2
_geom_bond_distance
O1 C10 1.351(2)
O1 H1 0.8400
F1 C4 1.356(2)
N1 N2 1.245(3)
N1 C1 1.432(3)
N2 C7 1.435(3)
C4 C5 1.382(3)
C4 C3 1.382(3)
C5 C6 1.375(3)
C5 H5 0.9500
C6 C1 1.407(3)
C6 H6 0.9500
C1 C2 1.386(3)
C7 C12 1.385(3)
C7 C8 1.399(3)
C8 C9 1.378(3)
C8 H8 0.9500
C9 C10 1.393(3)
C9 H9 0.9500
C10 C11 1.387(3)
C3 C2 1.371(3)
C3 H3 0.9500
C2 H2 0.9500
C12 C11 1.380(3)
C12 H12 0.9500
C11 H11 0.9500

loop_
_geom_torsion_atom_site_label_1
_geom_torsion_atom_site_label_2
_geom_torsion_atom_site_label_3
_geom_torsion_atom_site_label_4
_geom_torsion
C1 N1 N2 C7 179.63(16)
F1 C4 C5 C6 178.89(18)
C3 C4 C5 C6 -1.5(3)
C4 C5 C6 C1 0.7(3)
C5 C6 C1 C2 0.4(3)
C5 C6 C1 N1 179.44(19)
N2 N1 C1 C2 -174.6(2)
N2 N1 C1 C6 6.3(3)
N1 N2 C7 C12 172.2(2)
N1 N2 C7 C8 -10.1(3)
C12 C7 C8 C9 -0.8(3)
N2 C7 C8 C9 -178.4(2)
C7 C8 C9 C10 0.7(3)
C8 C9 C10 O1 179.3(2)
C8 C9 C10 C11 -0.8(3)
F1 C4 C3 C2 -179.27(19)
C5 C4 C3 C2 1.1(3)
C4 C3 C2 C1 0.1(3)
C6 C1 C2 C3 -0.8(3)
N1 C1 C2 C3 -179.95(19)
C8 C7 C12 C11 0.9(3)
N2 C7 C12 C11 178.7(2)
C7 C12 C11 C10 -0.9(3)
O1 C10 C11 C12 -179.2(2)
C9 C10 C11 C12 0.9(3)

_cod_database_fobs_code 2020744
